data_1570817
loop_
_publ_author_name
'Rieser, Theresa E.'
'Sch&#xe4;dle, Dorothea'
'Maichle-M&#xf6;ssmer, C&#xe4;cilia'
'Anwander, Reiner'

_publ_section_title
;
 Terminal dysprosium and holmium organoimides.
;
_journal_issue 10
_journal_name_full 'Chemical science'
_journal_page_first 3562
_journal_page_last 3570
_journal_paper_doi 10.1039/d3sc06584g
_journal_volume 15
_journal_year 2024
_chemical_formula_sum 'C12 H36 Ga3 Ho'
_chemical_formula_weight 554.50
_chemical_properties_physical Air-sensitive,Moisture-sensitive
_space_group_crystal_system tetragonal
_space_group_IT_number 88
_space_group_name_Hall '-I 4ad'
_space_group_name_H-M_alt 'I 41/a :2'
_atom_sites_solution_hydrogens geom
_audit_creation_method SHELXL-2013
_audit_update_record
;
2023-12-05 deposited with the CCDC.	2024-01-19 downloaded from the CCDC.
;
_cell_angle_alpha 90
_cell_angle_beta 90
_cell_angle_gamma 90
_cell_formula_units_Z 16
_cell_length_a 17.6111(4)
_cell_length_b 17.6111(4)
_cell_length_c 26.4443(6)
_cell_measurement_reflns_used 75025
_cell_measurement_temperature 173(2)
_cell_measurement_theta_max 59.21
_cell_measurement_theta_min 4.77
_cell_volume 8201.7(3)
_computing_cell_refinement X-AREA
_computing_data_collection X-AREA
_computing_data_reduction X-AREA
_computing_structure_refinement 'SHELXL-2013 (Sheldrick, 2013)'
_computing_structure_solution 'SHELXS-97 (Sheldrick, 1990)'
_diffrn_ambient_temperature 173(2)
_diffrn_measured_fraction_theta_full 0.992
_diffrn_measured_fraction_theta_max 0.987
_diffrn_measurement_device_type 'STOE IPDS 2T'
_diffrn_measurement_method 'omega scans'
_diffrn_radiation_type MoK\a
_diffrn_radiation_wavelength 0.71073
_diffrn_reflns_av_R_equivalents 0.0625
_diffrn_reflns_av_unetI/netI 0.0182
_diffrn_reflns_Laue_measured_fraction_full 0.992
_diffrn_reflns_Laue_measured_fraction_max 0.987
_diffrn_reflns_limit_h_max 23
_diffrn_reflns_limit_h_min -24
_diffrn_reflns_limit_k_max 24
_diffrn_reflns_limit_k_min -24
_diffrn_reflns_limit_l_max 36
_diffrn_reflns_limit_l_min -36
_diffrn_reflns_number 76662
_diffrn_reflns_point_group_measured_fraction_full 0.992
_diffrn_reflns_point_group_measured_fraction_max 0.987
_diffrn_reflns_theta_full 25.242
_diffrn_reflns_theta_max 29.234
_diffrn_reflns_theta_min 4.834
_diffrn_source 'fine focus sealed tube'
_exptl_absorpt_coefficient_mu 7.698
_exptl_absorpt_correction_T_max 0.1329
_exptl_absorpt_correction_T_min 0.0375
_exptl_absorpt_correction_type numerical
_exptl_absorpt_process_details mulabs
_exptl_crystal_colour pink
_exptl_crystal_density_diffrn 1.796
_exptl_crystal_description block
_exptl_crystal_F_000 4288
_exptl_crystal_size_max 0.600
_exptl_crystal_size_mid 0.400
_exptl_crystal_size_min 0.300
_refine_diff_density_max 1.077
_refine_diff_density_min -0.868
_refine_diff_density_rms 0.118
_refine_ls_extinction_method none
_refine_ls_goodness_of_fit_ref 1.395
_refine_ls_hydrogen_treatment constr
_refine_ls_matrix_type full
_refine_ls_number_parameters 145
_refine_ls_number_reflns 5511
_refine_ls_number_restraints 0
_refine_ls_restrained_S_all 1.395
_refine_ls_R_factor_all 0.0434
_refine_ls_R_factor_gt 0.0404
_refine_ls_shift/su_max 0.001
_refine_ls_shift/su_mean 0.000
_refine_ls_structure_factor_coef Fsqd
_refine_ls_weighting_details 'w=1/[\s^2^(Fo^2^)+(0.0154P)^2^+50.9923P] where P=(Fo^2^+2Fc^2^)/3'
_refine_ls_weighting_scheme calc
_refine_ls_wR_factor_gt 0.0773
_refine_ls_wR_factor_ref 0.0782
_reflns_Friedel_coverage 0.000
_reflns_number_gt 5244
_reflns_number_total 5511
_reflns_threshold_expression 'I > 2\s(I)'
_cod_data_source_file d3sc06584g2.cif
_cod_data_source_block muldr174
_cod_depositor_comments 'Adding full bibliography for 1570817--1570831.cif.'
_cod_original_cell_volume 8201.7(4)
_cod_original_sg_symbol_H-M 'I 41/a'
_cod_database_code 1570817
_shelx_space_group_comment
;
The symmetry employed for this shelxl refinement is uniquely defined
by the following loop, which should always be used as a source of
symmetry information in preference to the above space-group names.
They are only intended as comments.
;
_shelx_estimated_absorpt_t_min 0.091
_shelx_estimated_absorpt_t_max 0.206
_shelxl_version_number 2013-3

loop_
_space_group_symop_operation_xyz
'x, y, z'
'-y+3/4, x+1/4, z+1/4'
'-x+1/2, -y, z+1/2'
'y+3/4, -x+3/4, z+3/4'
'x+1/2, y+1/2, z+1/2'
'-y+5/4, x+3/4, z+3/4'
'-x+1, -y+1/2, z+1'
'y+5/4, -x+5/4, z+5/4'
'-x, -y, -z'
'y-3/4, -x-1/4, -z-1/4'
'x-1/2, y, -z-1/2'
'-y-3/4, x-3/4, -z-3/4'
'-x+1/2, -y+1/2, -z+1/2'
'y-1/4, -x+1/4, -z+1/4'
'x, y+1/2, -z'
'-y-1/4, x-1/4, -z-1/4'

loop_
_atom_site_label
_atom_site_type_symbol
_atom_site_fract_x
_atom_site_fract_y
_atom_site_fract_z
_atom_site_U_iso_or_equiv
_atom_site_adp_type
_atom_site_occupancy
_atom_site_site_symmetry_order
_atom_site_calc_flag
_atom_site_refinement_flags_posn
_atom_site_refinement_flags_adp
_atom_site_refinement_flags_occupancy
_atom_site_disorder_assembly
_atom_site_disorder_group
Ho1 Ho 0.26881(2) 0.28063(2) 0.02309(2) 0.02624(6) Uani 1 1 d . . . . .
C1 C 0.3064(3) 0.1838(3) -0.04180(19) 0.0347(10) Uani 1 1 d . . . . .
H1A H 0.3233 0.1679 -0.0081 0.052 Uiso 1 1 calc R U . . .
H1B H 0.3201 0.2371 -0.0472 0.052 Uiso 1 1 calc R U . . .
H1C H 0.3311 0.1522 -0.0675 0.052 Uiso 1 1 calc R U . . .
Ga1 Ga 0.18763(3) 0.17144(3) -0.04725(2) 0.03471(12) Uani 1 1 d . . . . .
C4 C 0.1669(3) 0.0668(3) -0.0234(2) 0.0425(12) Uani 1 1 d . . . . .
H4A H 0.1849 0.0612 0.0115 0.064 Uiso 1 1 calc R U . . .
H4B H 0.1935 0.0304 -0.0452 0.064 Uiso 1 1 calc R U . . .
H4C H 0.1122 0.0570 -0.0248 0.064 Uiso 1 1 calc R U . . .
Ga2 Ga 0.38683(3) 0.39199(3) -0.01627(2) 0.03581(12) Uani 1 1 d . . . . .
C2 C 0.1331(3) 0.2484(3) 0.00185(18) 0.0328(9) Uani 1 1 d . . . . .
H2A H 0.1450 0.2352 0.0370 0.049 Uiso 1 1 calc R U . . .
H2B H 0.0780 0.2457 -0.0033 0.049 Uiso 1 1 calc R U . . .
H2C H 0.1508 0.3000 -0.0053 0.049 Uiso 1 1 calc R U . . .
C5 C 0.4061(3) 0.3103(3) 0.0403(2) 0.0387(11) Uani 1 1 d . . . . .
H5A H 0.4035 0.2594 0.0255 0.058 Uiso 1 1 calc R U . . .
H5B H 0.3674 0.3152 0.0667 0.058 Uiso 1 1 calc R U . . .
H5C H 0.4565 0.3183 0.0551 0.058 Uiso 1 1 calc R U . . .
C6 C 0.2727(3) 0.3839(3) -0.04278(19) 0.0359(10) Uani 1 1 d . . . . .
H6A H 0.2653 0.3348 -0.0595 0.054 Uiso 1 1 calc R U . . .
H6B H 0.2628 0.4249 -0.0669 0.054 Uiso 1 1 calc R U . . .
H6C H 0.2377 0.3882 -0.0141 0.054 Uiso 1 1 calc R U . . .
C8 C 0.4548(4) 0.3636(4) -0.0721(2) 0.0481(13) Uani 1 1 d . . . . .
H8A H 0.4436 0.3116 -0.0829 0.072 Uiso 1 1 calc R U . . .
H8B H 0.5077 0.3667 -0.0607 0.072 Uiso 1 1 calc R U . . .
H8C H 0.4471 0.3985 -0.1005 0.072 Uiso 1 1 calc R U . . .
C7 C 0.3928(4) 0.4922(3) 0.0159(3) 0.0529(15) Uani 1 1 d . . . . .
H7A H 0.3544 0.4958 0.0426 0.079 Uiso 1 1 calc R U . . .
H7B H 0.3835 0.5317 -0.0095 0.079 Uiso 1 1 calc R U . . .
H7C H 0.4434 0.4992 0.0306 0.079 Uiso 1 1 calc R U . . .
Ga3 Ga 0.24175(3) 0.27585(3) 0.13691(2) 0.03471(12) Uani 1 1 d . . . . .
C3 C 0.1588(4) 0.2045(4) -0.1161(2) 0.0497(14) Uani 1 1 d . . . . .
H3A H 0.1738 0.2576 -0.1210 0.075 Uiso 1 1 calc R U . . .
H3B H 0.1038 0.1997 -0.1203 0.075 Uiso 1 1 calc R U . . .
H3C H 0.1847 0.1726 -0.1411 0.075 Uiso 1 1 calc R U . . .
C9 C 0.2707(3) 0.1806(3) 0.09196(18) 0.0367(10) Uani 1 1 d . . . . .
H9A H 0.3202 0.1891 0.0761 0.055 Uiso 1 1 calc R U . . .
H9B H 0.2321 0.1734 0.0657 0.055 Uiso 1 1 calc R U . . .
H9C H 0.2731 0.1352 0.1133 0.055 Uiso 1 1 calc R U . . .
C10 C 0.2275(3) 0.3732(3) 0.09052(19) 0.0361(10) Uani 1 1 d . . . . .
H10A H 0.2761 0.3865 0.0749 0.054 Uiso 1 1 calc R U . . .
H10B H 0.2096 0.4158 0.1112 0.054 Uiso 1 1 calc R U . . .
H10C H 0.1901 0.3622 0.0641 0.054 Uiso 1 1 calc R U . . .
C11 C 0.1421(3) 0.2530(4) 0.1667(2) 0.0468(13) Uani 1 1 d . . . . .
H11A H 0.1054 0.2428 0.1397 0.070 Uiso 1 1 calc R U . . .
H11B H 0.1249 0.2965 0.1868 0.070 Uiso 1 1 calc R U . . .
H11C H 0.1463 0.2083 0.1886 0.070 Uiso 1 1 calc R U . . .
C12 C 0.3299(4) 0.2994(4) 0.1804(2) 0.0467(13) Uani 1 1 d . . . . .
H12A H 0.3744 0.3095 0.1592 0.070 Uiso 1 1 calc R U . . .
H12B H 0.3404 0.2561 0.2027 0.070 Uiso 1 1 calc R U . . .
H12C H 0.3186 0.3443 0.2010 0.070 Uiso 1 1 calc R U . . .

loop_
_atom_site_aniso_label
_atom_site_aniso_U_11
_atom_site_aniso_U_22
_atom_site_aniso_U_33
_atom_site_aniso_U_23
_atom_site_aniso_U_13
_atom_site_aniso_U_12
Ho1 0.02804(10) 0.02327(10) 0.02741(10) -0.00001(7) -0.00304(7) 0.00222(7)
C1 0.038(3) 0.028(2) 0.038(2) -0.0054(19) 0.003(2) 0.0013(19)
Ga1 0.0419(3) 0.0294(3) 0.0329(3) -0.0010(2) -0.0063(2) -0.0020(2)
C4 0.050(3) 0.029(2) 0.048(3) 0.002(2) -0.002(2) -0.002(2)
Ga2 0.0337(3) 0.0308(3) 0.0430(3) -0.0046(2) 0.0028(2) -0.0025(2)
C2 0.029(2) 0.032(2) 0.037(2) 0.0039(19) -0.0024(18) 0.0016(18)
C5 0.027(2) 0.046(3) 0.044(3) -0.003(2) -0.007(2) 0.001(2)
C6 0.038(3) 0.033(2) 0.037(2) 0.0108(19) -0.005(2) 0.0006(19)
C8 0.048(3) 0.048(3) 0.048(3) -0.009(3) 0.011(3) -0.005(3)
C7 0.047(3) 0.039(3) 0.073(4) -0.016(3) 0.011(3) -0.009(2)
Ga3 0.0408(3) 0.0341(3) 0.0291(2) -0.0015(2) -0.0033(2) -0.0007(2)
C3 0.060(4) 0.050(3) 0.040(3) 0.001(2) -0.013(3) -0.010(3)
C9 0.048(3) 0.032(2) 0.031(2) 0.0044(18) -0.007(2) 0.001(2)
C10 0.043(3) 0.028(2) 0.037(2) -0.0037(19) 0.001(2) 0.0070(19)
C11 0.049(3) 0.054(3) 0.038(3) -0.001(2) 0.002(2) -0.002(3)
C12 0.055(3) 0.049(3) 0.036(3) -0.002(2) -0.012(2) -0.006(3)

loop_
_atom_type_symbol
_atom_type_description
_atom_type_scat_dispersion_real
_atom_type_scat_dispersion_imag
_atom_type_scat_source
C C 0.0033 0.0016 'International Tables Vol C Tables 4.2.6.8 and 6.1.1.4'
H H 0.0000 0.0000 'International Tables Vol C Tables 4.2.6.8 and 6.1.1.4'
Ga Ga 0.2307 1.6083 'International Tables Vol C Tables 4.2.6.8 and 6.1.1.4'
Ho Ho -0.2175 4.6783 'International Tables Vol C Tables 4.2.6.8 and 6.1.1.4'

loop_
_geom_angle_atom_site_label_1
_geom_angle_atom_site_label_2
_geom_angle_atom_site_label_3
_geom_angle
_geom_angle_site_symmetry_1
_geom_angle_site_symmetry_3
_geom_angle_publ_flag
C1 Ho1 C6 90.60(17) . . ?
C1 Ho1 C5 90.64(17) . . ?
C6 Ho1 C5 87.07(17) . . ?
C1 Ho1 C2 86.84(16) . . ?
C6 Ho1 C2 91.98(16) . . ?
C5 Ho1 C2 177.30(17) . . ?
C1 Ho1 C10 177.28(17) . . ?
C6 Ho1 C10 91.74(17) . . ?
C5 Ho1 C10 90.87(18) . . ?
C2 Ho1 C10 91.68(17) . . ?
C1 Ho1 C9 90.90(17) . . ?
C6 Ho1 C9 176.82(17) . . ?
C5 Ho1 C9 90.11(18) . . ?
C2 Ho1 C9 90.90(17) . . ?
C10 Ho1 C9 86.84(16) . . ?
C1 Ho1 Ga1 43.45(12) . . ?
C6 Ho1 Ga1 92.67(12) . . ?
C5 Ho1 Ga1 134.09(13) . . ?
C2 Ho1 Ga1 43.40(11) . . ?
C10 Ho1 Ga1 134.98(13) . . ?
C9 Ho1 Ga1 90.35(12) . . ?
C1 Ho1 Ga2 91.36(12) . . ?
C6 Ho1 Ga2 43.88(12) . . ?
C5 Ho1 Ga2 43.20(13) . . ?
C2 Ho1 Ga2 135.83(11) . . ?
C10 Ho1 Ga2 91.29(12) . . ?
C9 Ho1 Ga2 133.26(12) . . ?
Ga1 Ho1 Ga2 121.404(17) . . ?
C1 Ho1 Ga3 134.27(12) . . ?
C6 Ho1 Ga3 134.99(13) . . ?
C5 Ho1 Ga3 88.70(13) . . ?
C2 Ho1 Ga3 93.76(11) . . ?
C10 Ho1 Ga3 43.53(11) . . ?
C9 Ho1 Ga3 43.38(12) . . ?
Ga1 Ho1 Ga3 120.945(17) . . ?
Ga2 Ho1 Ga3 117.548(16) . . ?
Ga1 C1 Ho1 81.66(16) . . ?
Ga1 C1 H1A 109.5 . . ?
Ho1 C1 H1A 69.7 . . ?
Ga1 C1 H1B 109.5 . . ?
Ho1 C1 H1B 60.9 . . ?
H1A C1 H1B 109.5 . . ?
Ga1 C1 H1C 109.5 . . ?
Ho1 C1 H1C 167.9 . . ?
H1A C1 H1C 109.5 . . ?
H1B C1 H1C 109.5 . . ?
C3 Ga1 C4 121.3(2) . . ?
C3 Ga1 C2 105.1(2) . . ?
C4 Ga1 C2 108.5(2) . . ?
C3 Ga1 C1 106.7(2) . . ?
C4 Ga1 C1 104.9(2) . . ?
C2 Ga1 C1 110.11(19) . . ?
C3 Ga1 Ho1 119.91(18) . . ?
C4 Ga1 Ho1 118.78(17) . . ?
C2 Ga1 Ho1 55.24(13) . . ?
C1 Ga1 Ho1 54.89(13) . . ?
Ga1 C4 H4A 109.5 . . ?
Ga1 C4 H4B 109.5 . . ?
H4A C4 H4B 109.5 . . ?
Ga1 C4 H4C 109.5 . . ?
H4A C4 H4C 109.5 . . ?
H4B C4 H4C 109.5 . . ?
C7 Ga2 C8 121.5(3) . . ?
C7 Ga2 C5 107.4(3) . . ?
C8 Ga2 C5 105.2(2) . . ?
C7 Ga2 C6 104.6(2) . . ?
C8 Ga2 C6 108.1(2) . . ?
C5 Ga2 C6 109.90(19) . . ?
C7 Ga2 Ho1 117.91(19) . . ?
C8 Ga2 Ho1 120.64(18) . . ?
C5 Ga2 Ho1 54.97(14) . . ?
C6 Ga2 Ho1 54.93(13) . . ?
Ga1 C2 Ho1 81.36(16) . . ?
Ga1 C2 H2A 109.5 . . ?
Ho1 C2 H2A 68.8 . . ?
Ga1 C2 H2B 109.5 . . ?
Ho1 C2 H2B 168.6 . . ?
H2A C2 H2B 109.5 . . ?
Ga1 C2 H2C 109.5 . . ?
Ho1 C2 H2C 62.1 . . ?
H2A C2 H2C 109.5 . . ?
H2B C2 H2C 109.5 . . ?
Ga2 C5 Ho1 81.83(16) . . ?
Ga2 C5 H5A 109.5 . . ?
Ho1 C5 H5A 72.1 . . ?
Ga2 C5 H5B 109.5 . . ?
Ho1 C5 H5B 58.5 . . ?
H5A C5 H5B 109.5 . . ?
Ga2 C5 H5C 109.5 . . ?
Ho1 C5 H5C 166.5 . . ?
H5A C5 H5C 109.5 . . ?
H5B C5 H5C 109.5 . . ?
Ga2 C6 Ho1 81.19(15) . . ?
Ga2 C6 H6A 109.5 . . ?
Ho1 C6 H6A 70.8 . . ?
Ga2 C6 H6B 109.5 . . ?
Ho1 C6 H6B 167.9 . . ?
H6A C6 H6B 109.5 . . ?
Ga2 C6 H6C 109.5 . . ?
Ho1 C6 H6C 60.3 . . ?
H6A C6 H6C 109.5 . . ?
H6B C6 H6C 109.5 . . ?
Ga2 C8 H8A 109.5 . . ?
Ga2 C8 H8B 109.5 . . ?
H8A C8 H8B 109.5 . . ?
Ga2 C8 H8C 109.5 . . ?
H8A C8 H8C 109.5 . . ?
H8B C8 H8C 109.5 . . ?
Ga2 C7 H7A 109.5 . . ?
Ga2 C7 H7B 109.5 . . ?
H7A C7 H7B 109.5 . . ?
Ga2 C7 H7C 109.5 . . ?
H7A C7 H7C 109.5 . . ?
H7B C7 H7C 109.5 . . ?
C11 Ga3 C12 120.7(3) . . ?
C11 Ga3 C9 106.1(2) . . ?
C12 Ga3 C9 107.7(2) . . ?
C11 Ga3 C10 106.9(2) . . ?
C12 Ga3 C10 105.1(2) . . ?
C9 Ga3 C10 110.10(19) . . ?
C11 Ga3 Ho1 122.77(17) . . ?
C12 Ga3 Ho1 116.51(18) . . ?
C9 Ga3 Ho1 55.26(13) . . ?
C10 Ga3 Ho1 54.94(13) . . ?
Ga1 C3 H3A 109.5 . . ?
Ga1 C3 H3B 109.5 . . ?
H3A C3 H3B 109.5 . . ?
Ga1 C3 H3C 109.5 . . ?
H3A C3 H3C 109.5 . . ?
H3B C3 H3C 109.5 . . ?
Ga3 C9 Ho1 81.35(16) . . ?
Ga3 C9 H9A 109.5 . . ?
Ho1 C9 H9A 66.2 . . ?
Ga3 C9 H9B 109.5 . . ?
Ho1 C9 H9B 64.6 . . ?
H9A C9 H9B 109.5 . . ?
Ga3 C9 H9C 109.5 . . ?
Ho1 C9 H9C 169.1 . . ?
H9A C9 H9C 109.5 . . ?
H9B C9 H9C 109.5 . . ?
Ga3 C10 Ho1 81.53(15) . . ?
Ga3 C10 H10A 109.5 . . ?
Ho1 C10 H10A 66.6 . . ?
Ga3 C10 H10B 109.5 . . ?
Ho1 C10 H10B 168.9 . . ?
H10A C10 H10B 109.5 . . ?
Ga3 C10 H10C 109.5 . . ?
Ho1 C10 H10C 64.1 . . ?
H10A C10 H10C 109.5 . . ?
H10B C10 H10C 109.5 . . ?
Ga3 C11 H11A 109.5 . . ?
Ga3 C11 H11B 109.5 . . ?
H11A C11 H11B 109.5 . . ?
Ga3 C11 H11C 109.5 . . ?
H11A C11 H11C 109.5 . . ?
H11B C11 H11C 109.5 . . ?
Ga3 C12 H12A 109.5 . . ?
Ga3 C12 H12B 109.5 . . ?
H12A C12 H12B 109.5 . . ?
Ga3 C12 H12C 109.5 . . ?
H12A C12 H12C 109.5 . . ?
H12B C12 H12C 109.5 . . ?

loop_
_geom_bond_atom_site_label_1
_geom_bond_atom_site_label_2
_geom_bond_distance
_geom_bond_site_symmetry_2
_geom_bond_publ_flag
Ho1 C1 2.508(5) . ?
Ho1 C6 2.519(5) . ?
Ho1 C5 2.516(5) . ?
Ho1 C2 2.521(5) . ?
Ho1 C10 2.523(5) . ?
Ho1 C9 2.534(5) . ?
Ho1 Ga1 3.0334(6) . ?
Ho1 Ga2 3.0413(6) . ?
Ho1 Ga3 3.0485(6) . ?
C1 Ga1 2.108(5) . ?
C1 H1A 0.9800 . ?
C1 H1B 0.9800 . ?
C1 H1C 0.9800 . ?
Ga1 C3 1.978(6) . ?
Ga1 C4 1.981(5) . ?
Ga1 C2 2.108(5) . ?
C4 H4A 0.9800 . ?
C4 H4B 0.9800 . ?
C4 H4C 0.9800 . ?
Ga2 C7 1.962(6) . ?
Ga2 C8 1.966(6) . ?
Ga2 C5 2.103(5) . ?
Ga2 C6 2.133(5) . ?
C2 H2A 0.9800 . ?
C2 H2B 0.9800 . ?
C2 H2C 0.9800 . ?
C5 H5A 0.9800 . ?
C5 H5B 0.9800 . ?
C5 H5C 0.9800 . ?
C6 H6A 0.9800 . ?
C6 H6B 0.9800 . ?
C6 H6C 0.9800 . ?
C8 H8A 0.9800 . ?
C8 H8B 0.9800 . ?
C8 H8C 0.9800 . ?
C7 H7A 0.9800 . ?
C7 H7B 0.9800 . ?
C7 H7C 0.9800 . ?
Ga3 C11 1.966(6) . ?
Ga3 C12 1.977(5) . ?
Ga3 C9 2.118(5) . ?
Ga3 C10 2.123(5) . ?
C3 H3A 0.9800 . ?
C3 H3B 0.9800 . ?
C3 H3C 0.9800 . ?
C9 H9A 0.9800 . ?
C9 H9B 0.9800 . ?
C9 H9C 0.9800 . ?
C10 H10A 0.9800 . ?
C10 H10B 0.9800 . ?
C10 H10C 0.9800 . ?
C11 H11A 0.9800 . ?
C11 H11B 0.9800 . ?
C11 H11C 0.9800 . ?
C12 H12A 0.9800 . ?
C12 H12B 0.9800 . ?
C12 H12C 0.9800 . ?
